data_7717331
loop_
_publ_author_name
'Fener, Benjamin'
'Sch\"uler, Philipp'
'Liebing, Phil'
'G\"orls, Helmar'
'Westerhausen, Matthias'

_publ_section_title
;
 Syntheses and Structures of Dimesitylphosphinite Complexes of the Alkali
 Metals as well as Their Catalytic Activity in Hydro-phosphorylation
 Reactions
;
_journal_name_full 'Dalton Transactions'
_journal_paper_doi 10.1039/D4DT02721C
_journal_year 2024
_chemical_formula_moiety 'C48 H68 Li2 O5 P2'
_chemical_formula_sum 'C48 H68 Li2 O5 P2'
_chemical_formula_weight 800.84
_space_group_crystal_system triclinic
_space_group_IT_number 2
_space_group_name_Hall '-P 1'
_space_group_name_H-M_alt 'P -1'
_atom_sites_solution_hydrogens geom
_atom_sites_solution_primary dual
_audit_creation_date 2023-12-22
_audit_creation_method
;
Olex2 1.5
(compiled 2023.03.06 svn.rbb2c1857 for OlexSys, GUI svn.r6748)
;
_audit_update_record
;
2024-10-18 deposited with the CCDC.	2024-10-23 downloaded from the CCDC.
;
_cell_angle_alpha 105.308(4)
_cell_angle_beta 97.164(4)
_cell_angle_gamma 91.535(3)
_cell_formula_units_Z 2
_cell_length_a 10.9740(14)
_cell_length_b 11.1322(14)
_cell_length_c 19.511(3)
_cell_measurement_reflns_used 8252
_cell_measurement_temperature 120
_cell_measurement_theta_max 31.081
_cell_measurement_theta_min 2.185
_cell_volume 2276.6(5)
_computing_cell_refinement 'SAINT V8.40B (Bruker, 2016)'
_computing_data_collection 'SAINT V8.40B (Bruker, 2016)'
_computing_data_reduction 'SAINT V8.40B (Bruker, 2016)'
_computing_molecular_graphics 'Diamond 4 (Brandenburg, 1997)'
_computing_publication_material 'Olex2 1.5 (Dolomanov et al., 2009)'
_computing_structure_refinement 'SHELXL 2018/3 (Sheldrick, 2018)'
_computing_structure_solution 'SHELXT 2018/2 (Sheldrick, 2018)'
_diffrn_ambient_temperature 120
_diffrn_detector 'Bruker APEX II'
_diffrn_detector_area_resol_mean 7.9
_diffrn_detector_type 'CCD area detector'
_diffrn_measured_fraction_theta_full 0.999
_diffrn_measured_fraction_theta_max 0.914
_diffrn_measurement_device 'three-circle diffractometer'
_diffrn_measurement_device_type 'Bruker-Nonius Kappa-CCD'
_diffrn_measurement_method '\w and \f scans'
_diffrn_radiation_monochromator 'mirror optics'
_diffrn_radiation_probe x-ray
_diffrn_radiation_type MoK\a
_diffrn_radiation_wavelength 0.71073
_diffrn_reflns_av_R_equivalents 0.0405
_diffrn_reflns_av_unetI/netI 0.0594
_diffrn_reflns_Laue_measured_fraction_full 0.999
_diffrn_reflns_Laue_measured_fraction_max 0.914
_diffrn_reflns_limit_h_max 15
_diffrn_reflns_limit_h_min -14
_diffrn_reflns_limit_k_max 16
_diffrn_reflns_limit_k_min -15
_diffrn_reflns_limit_l_max 27
_diffrn_reflns_limit_l_min -27
_diffrn_reflns_number 35898
_diffrn_reflns_point_group_measured_fraction_full 0.999
_diffrn_reflns_point_group_measured_fraction_max 0.914
_diffrn_reflns_theta_full 25.242
_diffrn_reflns_theta_max 31.166
_diffrn_reflns_theta_min 1.900
_diffrn_source 'microfocus sealed X-ray tube'
_diffrn_source_current 0.6
_diffrn_source_power 0.03
_diffrn_source_type 'Incoatec I\ms'
_diffrn_source_voltage 50.0
_exptl_absorpt_coefficient_mu 0.139
_exptl_absorpt_correction_T_max 0.9281
_exptl_absorpt_correction_T_min 0.8582
_exptl_absorpt_correction_type multi-scan
_exptl_absorpt_process_details
;
SADABS-2016/2 (Bruker,2016/2) was used for absorption correction.
wR2(int) was 0.0807 before and 0.0486 after correction.
The Ratio of minimum to maximum transmission is 0.9247.
The \l/2 correction factor is Not present.
;
_exptl_crystal_colour colourless
_exptl_crystal_colour_primary colourless
_exptl_crystal_density_diffrn 1.168
_exptl_crystal_description prism
_exptl_crystal_F_000 864
_exptl_crystal_size_max 0.25
_exptl_crystal_size_mid 0.19
_exptl_crystal_size_min 0.14
_refine_diff_density_max 0.796
_refine_diff_density_min -0.662
_refine_diff_density_rms 0.060
_refine_ls_extinction_method none
_refine_ls_goodness_of_fit_ref 1.029
_refine_ls_hydrogen_treatment constr
_refine_ls_matrix_type full
_refine_ls_number_parameters 545
_refine_ls_number_reflns 13444
_refine_ls_number_restraints 11
_refine_ls_restrained_S_all 1.029
_refine_ls_R_factor_all 0.0893
_refine_ls_R_factor_gt 0.0509
_refine_ls_shift/su_max 0.001
_refine_ls_shift/su_mean 0.000
_refine_ls_structure_factor_coef Fsqd
_refine_ls_weighting_details 'w=1/[\s^2^(Fo^2^)+(0.0529P)^2^+1.1234P] where P=(Fo^2^+2Fc^2^)/3'
_refine_ls_weighting_scheme calc
_refine_ls_wR_factor_gt 0.1167
_refine_ls_wR_factor_ref 0.1368
_reflns_Friedel_coverage 0.000
_reflns_number_gt 9115
_reflns_number_total 13444
_reflns_threshold_expression 'I > 2\s(I)'
_cod_data_source_file d4dt02721c2.cif
_cod_data_source_block bn00611
_cod_database_code 7717331
_shelx_shelxl_version_number 2018/3
_shelx_space_group_comment
;
The symmetry employed for this shelxl refinement is uniquely defined
by the following loop, which should always be used as a source of
symmetry information in preference to the above space-group names.
They are only intended as comments.
;
_shelx_estimated_absorpt_t_max 0.981
_shelx_estimated_absorpt_t_min 0.966
_olex2_refinement_description
;
1. Fixed Uiso
 At 1.2 times of:
  All C(H) groups, All C(H,H) groups, All C(H,H,H,H) groups
 At 1.5 times of:
  All C(H,H,H) groups
2. Restrained distances
 O4-C44A \\sim O4-C44B
 with sigma of 0.02
 C42-C43A \\sim C42-C43B
 with sigma of 0.02
 C43A-C44A \\sim C43B-C44B
 with sigma of 0.02
 O4-C43A \\sim O4-C43B
 with sigma of 0.04
 C42-C44A \\sim C42-C44B
 with sigma of 0.04
3. Rigid body (RIGU) restrains
 C43A, C44A
 with sigma for 1-2 distances of 0.004 and sigma for 1-3 distances of 0.004
 C43B, C44B
 with sigma for 1-2 distances of 0.004 and sigma for 1-3 distances of 0.004
4. Others
 Sof(H42C)=Sof(H42D)=Sof(C43B)=Sof(H43C)=Sof(H43D)=Sof(C44B)=Sof(H44C)=
 Sof(H44D)=1-FVAR(1)
 Sof(H42A)=Sof(H42B)=Sof(C43A)=Sof(H43A)=Sof(H43B)=Sof(C44A)=Sof(H44A)=
 Sof(H44B)=FVAR(1)
5.a Secondary CH2 refined with riding coordinates:
 C37(H37A,H37B), C38(H38A,H38B), C39(H39A,H39B), C40(H40A,H40B), C41(H41A,
 H41B), C42(H42A,H42B), C42(H42C,H42D), C43A(H43A,H43B), C44A(H44A,H44B),
 C45(H45A,H45B), C46(H46A,H46B), C47(H47A,H47B), C48(H48A,H48B), C43B(H43C,
 H43D), C44B(H44C,H44D)
5.b Aromatic/amide H refined with riding coordinates:
 C3(H3), C5(H5), C12(H12), C14(H14), C21(H21), C23(H23), C30(H30), C32(H32)
5.c Idealised Me refined as rotating group:
 C7(H7A,H7B,H7C), C8(H8A,H8B,H8C), C9(H9A,H9B,H9C), C16(H16A,H16B,H16C),
 C17(H17A,H17B,H17C), C18(H18A,H18B,H18C), C25(H25A,H25B,H25C), C26(H26A,H26B,
 H26C), C27(H27A,H27B,H27C), C34(H34A,H34B,H34C), C35(H35A,H35B,H35C), C36(H36A,
 H36B,H36C)
;
_olex2_date_sample_data_collection 2023-12-21
_olex2_date_sample_submission 2023-12-20
_olex2_submission_special_instructions 'No special instructions were received'

loop_
_space_group_symop_operation_xyz
'x, y, z'
'-x, -y, -z'

loop_
_atom_site_label
_atom_site_type_symbol
_atom_site_fract_x
_atom_site_fract_y
_atom_site_fract_z
_atom_site_U_iso_or_equiv
_atom_site_adp_type
_atom_site_occupancy
_atom_site_site_symmetry_order
_atom_site_calc_flag
_atom_site_refinement_flags_posn
_atom_site_refinement_flags_adp
_atom_site_refinement_flags_occupancy
_atom_site_disorder_assembly
_atom_site_disorder_group
P1 P 0.37829(4) 0.44962(4) 0.73205(2) 0.01785(10) Uani 1 1 d . . . . .
P2 P 0.73908(4) 0.09891(4) 0.73417(2) 0.01878(10) Uani 1 1 d . . . . .
O1 O 0.49754(11) 0.37475(11) 0.73174(6) 0.0211(2) Uani 1 1 d . . . . .
O2 O 0.68223(11) 0.22406(11) 0.77142(7) 0.0224(3) Uani 1 1 d . . . . .
O3 O 0.40176(11) 0.08652(11) 0.68662(7) 0.0273(3) Uani 1 1 d . . . . .
O4 O 0.44006(12) 0.22985(13) 0.84910(7) 0.0291(3) Uani 1 1 d D . . . .
O5 O 0.76442(11) 0.52229(12) 0.79702(7) 0.0273(3) Uani 1 1 d . . . . .
C1 C 0.43869(15) 0.61497(15) 0.77720(9) 0.0178(3) Uani 1 1 d . . . . .
C2 C 0.40475(15) 0.67197(16) 0.84538(9) 0.0201(3) Uani 1 1 d . . . . .
C3 C 0.45719(16) 0.78967(16) 0.88467(9) 0.0227(3) Uani 1 1 d . . . . .
H3 H 0.433500 0.826315 0.930437 0.027 Uiso 1 1 calc R U . . .
C4 C 0.54261(16) 0.85473(16) 0.85912(9) 0.0232(4) Uani 1 1 d . . . . .
C5 C 0.57531(16) 0.79855(16) 0.79168(9) 0.0222(3) Uani 1 1 d . . . . .
H5 H 0.633742 0.841510 0.773184 0.027 Uiso 1 1 calc R U . . .
C6 C 0.52526(15) 0.68169(15) 0.75055(9) 0.0198(3) Uani 1 1 d . . . . .
C7 C 0.31111(17) 0.61128(18) 0.87880(10) 0.0285(4) Uani 1 1 d . . . . .
H7A H 0.227923 0.622167 0.857364 0.043 Uiso 1 1 calc R U . . .
H7B H 0.320791 0.650407 0.930587 0.043 Uiso 1 1 calc R U . . .
H7C H 0.324104 0.522042 0.870039 0.043 Uiso 1 1 calc R U . . .
C8 C 0.5988(2) 0.98177(17) 0.90125(11) 0.0332(4) Uani 1 1 d . . . . .
H8A H 0.569142 1.044338 0.877101 0.050 Uiso 1 1 calc R U . . .
H8B H 0.688639 0.981718 0.904444 0.050 Uiso 1 1 calc R U . . .
H8C H 0.575210 1.001896 0.949623 0.050 Uiso 1 1 calc R U . . .
C9 C 0.56661(17) 0.63194(17) 0.67806(9) 0.0250(4) Uani 1 1 d . . . . .
H9A H 0.587462 0.545020 0.671921 0.038 Uiso 1 1 calc R U . . .
H9B H 0.639154 0.682258 0.674693 0.038 Uiso 1 1 calc R U . . .
H9C H 0.500101 0.636190 0.640433 0.038 Uiso 1 1 calc R U . . .
C10 C 0.32825(14) 0.46167(14) 0.63945(9) 0.0172(3) Uani 1 1 d . . . . .
C11 C 0.22684(15) 0.53509(15) 0.63215(9) 0.0182(3) Uani 1 1 d . . . . .
C12 C 0.18059(15) 0.54998(16) 0.56518(9) 0.0212(3) Uani 1 1 d . . . . .
H12 H 0.113378 0.601096 0.561760 0.025 Uiso 1 1 calc R U . . .
C13 C 0.22983(16) 0.49230(16) 0.50319(9) 0.0226(3) Uani 1 1 d . . . . .
C14 C 0.32534(16) 0.41490(16) 0.51017(9) 0.0228(3) Uani 1 1 d . . . . .
H14 H 0.358455 0.372298 0.468323 0.027 Uiso 1 1 calc R U . . .
C15 C 0.37474(15) 0.39705(15) 0.57609(9) 0.0201(3) Uani 1 1 d . . . . .
C16 C 0.16421(16) 0.59845(16) 0.69573(9) 0.0224(3) Uani 1 1 d . . . . .
H16A H 0.149576 0.539112 0.723485 0.034 Uiso 1 1 calc R U . . .
H16B H 0.085479 0.627439 0.678736 0.034 Uiso 1 1 calc R U . . .
H16C H 0.216958 0.669879 0.726169 0.034 Uiso 1 1 calc R U . . .
C17 C 0.17926(18) 0.5100(2) 0.43123(10) 0.0317(4) Uani 1 1 d . . . . .
H17A H 0.090459 0.519516 0.429165 0.048 Uiso 1 1 calc R U . . .
H17B H 0.194723 0.437136 0.393124 0.048 Uiso 1 1 calc R U . . .
H17C H 0.219751 0.584960 0.424666 0.048 Uiso 1 1 calc R U . . .
C18 C 0.47774(17) 0.30887(17) 0.57424(10) 0.0268(4) Uani 1 1 d . . . . .
H18A H 0.556107 0.356912 0.594414 0.040 Uiso 1 1 calc R U . . .
H18B H 0.481643 0.261846 0.524522 0.040 Uiso 1 1 calc R U . . .
H18C H 0.462109 0.250775 0.602600 0.040 Uiso 1 1 calc R U . . .
C19 C 0.83295(15) 0.14410(15) 0.66999(9) 0.0194(3) Uani 1 1 d . . . . .
C20 C 0.79031(16) 0.09478(16) 0.59616(10) 0.0240(4) Uani 1 1 d . . . . .
C21 C 0.85831(18) 0.11985(17) 0.54507(10) 0.0269(4) Uani 1 1 d . . . . .
H21 H 0.828813 0.084976 0.495664 0.032 Uiso 1 1 calc R U . . .
C22 C 0.96749(17) 0.19390(16) 0.56387(10) 0.0244(4) Uani 1 1 d . . . . .
C23 C 1.00605(16) 0.24748(16) 0.63667(10) 0.0224(3) Uani 1 1 d . . . . .
H23 H 1.078388 0.301713 0.650770 0.027 Uiso 1 1 calc R U . . .
C24 C 0.94137(15) 0.22375(15) 0.68960(9) 0.0203(3) Uani 1 1 d . . . . .
C25 C 0.67188(19) 0.0131(2) 0.56923(10) 0.0332(4) Uani 1 1 d . . . . .
H25A H 0.651243 0.001150 0.517442 0.050 Uiso 1 1 calc R U . . .
H25B H 0.605121 0.053480 0.593806 0.050 Uiso 1 1 calc R U . . .
H25C H 0.682862 -0.068141 0.579067 0.050 Uiso 1 1 calc R U . . .
C26 C 1.04268(19) 0.21499(19) 0.50789(11) 0.0322(4) Uani 1 1 d . . . . .
H26A H 1.095409 0.291892 0.527805 0.048 Uiso 1 1 calc R U . . .
H26B H 0.987472 0.222443 0.465888 0.048 Uiso 1 1 calc R U . . .
H26C H 1.093986 0.144324 0.493643 0.048 Uiso 1 1 calc R U . . .
C27 C 0.99359(17) 0.28479(17) 0.76681(10) 0.0253(4) Uani 1 1 d . . . . .
H27A H 1.035626 0.223310 0.787492 0.038 Uiso 1 1 calc R U . . .
H27B H 0.926682 0.316700 0.794096 0.038 Uiso 1 1 calc R U . . .
H27C H 1.052347 0.353965 0.768920 0.038 Uiso 1 1 calc R U . . .
C28 C 0.86492(15) 0.06231(15) 0.79731(9) 0.0176(3) Uani 1 1 d . . . . .
C29 C 0.92765(15) -0.04547(15) 0.76770(9) 0.0195(3) Uani 1 1 d . . . . .
C30 C 1.02313(16) -0.08274(16) 0.80979(10) 0.0235(4) Uani 1 1 d . . . . .
H30 H 1.066861 -0.152307 0.788486 0.028 Uiso 1 1 calc R U . . .
C31 C 1.05679(16) -0.02186(17) 0.88188(10) 0.0238(4) Uani 1 1 d . . . . .
C32 C 0.99019(16) 0.07880(16) 0.91169(9) 0.0229(3) Uani 1 1 d . . . . .
H32 H 1.009217 0.119353 0.961432 0.027 Uiso 1 1 calc R U . . .
C33 C 0.89610(15) 0.12247(16) 0.87099(9) 0.0204(3) Uani 1 1 d . . . . .
C34 C 0.89499(17) -0.12201(16) 0.69076(10) 0.0249(4) Uani 1 1 d . . . . .
H34A H 0.805758 -0.140527 0.680092 0.037 Uiso 1 1 calc R U . . .
H34B H 0.936659 -0.200263 0.683566 0.037 Uiso 1 1 calc R U . . .
H34C H 0.921365 -0.074900 0.658695 0.037 Uiso 1 1 calc R U . . .
C35 C 1.16109(18) -0.0633(2) 0.92646(11) 0.0351(5) Uani 1 1 d . . . . .
H35A H 1.233515 -0.072984 0.901205 0.053 Uiso 1 1 calc R U . . .
H35B H 1.136544 -0.143333 0.934420 0.053 Uiso 1 1 calc R U . . .
H35C H 1.181029 -0.000641 0.972757 0.053 Uiso 1 1 calc R U . . .
C36 C 0.83583(18) 0.23677(17) 0.91025(10) 0.0281(4) Uani 1 1 d . . . . .
H36A H 0.826259 0.230915 0.958559 0.042 Uiso 1 1 calc R U . . .
H36B H 0.754803 0.241380 0.883880 0.042 Uiso 1 1 calc R U . . .
H36C H 0.887497 0.311871 0.913690 0.042 Uiso 1 1 calc R U . . .
C37 C 0.27859(17) 0.11080(18) 0.66193(12) 0.0322(4) Uani 1 1 d . . . . .
H37A H 0.271582 0.115262 0.611590 0.039 Uiso 1 1 calc R U . . .
H37B H 0.254785 0.190719 0.692070 0.039 Uiso 1 1 calc R U . . .
C38 C 0.19708(19) 0.0025(2) 0.66785(12) 0.0380(5) Uani 1 1 d . . . . .
H38A H 0.157274 0.025683 0.711947 0.046 Uiso 1 1 calc R U . . .
H38B H 0.132629 -0.024760 0.625710 0.046 Uiso 1 1 calc R U . . .
C39 C 0.2857(2) -0.0986(2) 0.67057(19) 0.0616(8) Uani 1 1 d . . . . .
H39A H 0.286688 -0.122601 0.716019 0.074 Uiso 1 1 calc R U . . .
H39B H 0.261347 -0.173554 0.630004 0.074 Uiso 1 1 calc R U . . .
C40 C 0.4058(2) -0.0462(2) 0.66581(19) 0.0589(8) Uani 1 1 d . . . . .
H40A H 0.469965 -0.072890 0.698059 0.071 Uiso 1 1 calc R U . . .
H40B H 0.425250 -0.074957 0.616109 0.071 Uiso 1 1 calc R U . . .
C41 C 0.48811(19) 0.3283(2) 0.91085(11) 0.0379(5) Uani 1 1 d . . . . .
H41A H 0.500127 0.407025 0.897350 0.045 Uiso 1 1 calc R U . . .
H41B H 0.568355 0.307444 0.932684 0.045 Uiso 1 1 calc R U . . .
C42 C 0.3949(2) 0.3423(2) 0.96351(12) 0.0423(5) Uani 1 1 d D . . . .
H42A H 0.436345 0.361867 1.013586 0.051 Uiso 0.560(7) 1 calc R U P A 1
H42B H 0.338693 0.408572 0.958720 0.051 Uiso 0.560(7) 1 calc R U P A 1
H42C H 0.386683 0.431282 0.987652 0.051 Uiso 0.440(7) 1 calc R U P A 2
H42D H 0.418611 0.297525 1.000282 0.051 Uiso 0.440(7) 1 calc R U P A 2
C43A C 0.3282(4) 0.2183(4) 0.9420(2) 0.0368(12) Uani 0.560(7) 1 d D . P A 1
H43A H 0.242772 0.224546 0.953434 0.044 Uiso 0.560(7) 1 calc R U P A 1
H43B H 0.370498 0.160422 0.966411 0.044 Uiso 0.560(7) 1 calc R U P A 1
C44A C 0.3299(7) 0.1760(7) 0.8628(3) 0.0347(14) Uani 0.560(7) 1 d D . P A 1
H44A H 0.328587 0.083776 0.846558 0.042 Uiso 0.560(7) 1 calc R U P A 1
H44B H 0.257256 0.203911 0.837138 0.042 Uiso 0.560(7) 1 calc R U P A 1
C45 C 0.74756(18) 0.5788(2) 0.87070(11) 0.0321(4) Uani 1 1 d . . . . .
H45A H 0.745690 0.514807 0.897529 0.039 Uiso 1 1 calc R U . . .
H45B H 0.669616 0.621499 0.872986 0.039 Uiso 1 1 calc R U . . .
C46 C 0.8574(2) 0.6722(2) 0.90176(13) 0.0486(6) Uani 1 1 d . . . . .
H46A H 0.835492 0.757815 0.901613 0.058 Uiso 1 1 calc R U . . .
H46B H 0.888567 0.671131 0.951440 0.058 Uiso 1 1 calc R U . . .
C47 C 0.95168(19) 0.6269(2) 0.85171(12) 0.0374(5) Uani 1 1 d . . . . .
H47A H 1.011041 0.695555 0.851832 0.045 Uiso 1 1 calc R U . . .
H47B H 0.997019 0.558386 0.864379 0.045 Uiso 1 1 calc R U . . .
C48 C 0.87058(17) 0.5818(2) 0.78068(11) 0.0321(4) Uani 1 1 d . . . . .
H48A H 0.847345 0.652536 0.760893 0.039 Uiso 1 1 calc R U . . .
H48B H 0.912614 0.521915 0.745606 0.039 Uiso 1 1 calc R U . . .
Li1 Li 0.5054(3) 0.2198(3) 0.75725(16) 0.0228(6) Uani 1 1 d . . . . .
Li2 Li 0.6648(3) 0.3746(3) 0.74929(17) 0.0258(6) Uani 1 1 d . . . . .
C43B C 0.2755(5) 0.2833(6) 0.9157(3) 0.048(2) Uani 0.440(7) 1 d D . P A 2
H43C H 0.229228 0.232845 0.939848 0.057 Uiso 0.440(7) 1 calc R U P A 2
H43D H 0.222932 0.348847 0.905152 0.057 Uiso 0.440(7) 1 calc R U P A 2
C44B C 0.3103(9) 0.2053(12) 0.8504(5) 0.065(4) Uani 0.440(7) 1 d D . P A 2
H44C H 0.261529 0.223213 0.808457 0.078 Uiso 0.440(7) 1 calc R U P A 2
H44D H 0.293650 0.116391 0.848057 0.078 Uiso 0.440(7) 1 calc R U P A 2

loop_
_atom_site_aniso_label
_atom_site_aniso_U_11
_atom_site_aniso_U_22
_atom_site_aniso_U_33
_atom_site_aniso_U_23
_atom_site_aniso_U_13
_atom_site_aniso_U_12
P1 0.0162(2) 0.0161(2) 0.0219(2) 0.00608(16) 0.00288(16) 0.00114(16)
P2 0.0159(2) 0.0178(2) 0.0225(2) 0.00592(16) 0.00137(16) 0.00120(16)
O1 0.0194(6) 0.0172(6) 0.0264(6) 0.0066(5) 0.0003(5) 0.0027(5)
O2 0.0179(6) 0.0222(6) 0.0281(6) 0.0078(5) 0.0032(5) 0.0065(5)
O3 0.0211(6) 0.0182(6) 0.0399(8) 0.0072(5) -0.0037(5) -0.0012(5)
O4 0.0279(7) 0.0338(7) 0.0257(7) 0.0073(6) 0.0066(5) -0.0027(6)
O5 0.0214(6) 0.0277(7) 0.0299(7) 0.0024(5) 0.0062(5) -0.0055(5)
C1 0.0168(7) 0.0166(7) 0.0196(7) 0.0042(6) 0.0020(6) 0.0028(6)
C2 0.0184(8) 0.0228(8) 0.0198(8) 0.0066(6) 0.0031(6) 0.0054(7)
C3 0.0227(8) 0.0243(9) 0.0193(8) 0.0028(7) 0.0014(6) 0.0076(7)
C4 0.0239(9) 0.0185(8) 0.0236(8) 0.0027(7) -0.0037(7) 0.0031(7)
C5 0.0225(8) 0.0188(8) 0.0254(8) 0.0067(7) 0.0022(7) -0.0014(7)
C6 0.0197(8) 0.0199(8) 0.0200(8) 0.0061(6) 0.0025(6) 0.0020(6)
C7 0.0293(10) 0.0329(10) 0.0248(9) 0.0074(8) 0.0101(7) 0.0030(8)
C8 0.0386(11) 0.0215(9) 0.0323(10) -0.0018(8) -0.0015(8) -0.0016(8)
C9 0.0270(9) 0.0246(9) 0.0222(8) 0.0026(7) 0.0078(7) -0.0061(7)
C10 0.0155(7) 0.0128(7) 0.0227(8) 0.0041(6) 0.0020(6) 0.0000(6)
C11 0.0159(7) 0.0143(7) 0.0236(8) 0.0040(6) 0.0024(6) 0.0005(6)
C12 0.0171(8) 0.0197(8) 0.0264(8) 0.0065(7) 0.0005(6) 0.0023(6)
C13 0.0204(8) 0.0237(9) 0.0233(8) 0.0068(7) 0.0012(6) -0.0008(7)
C14 0.0206(8) 0.0236(9) 0.0217(8) 0.0014(7) 0.0045(6) 0.0001(7)
C15 0.0173(8) 0.0165(8) 0.0254(8) 0.0033(6) 0.0037(6) 0.0011(6)
C16 0.0201(8) 0.0213(8) 0.0255(8) 0.0042(7) 0.0051(7) 0.0068(7)
C17 0.0290(10) 0.0413(12) 0.0256(9) 0.0109(8) 0.0020(8) 0.0051(9)
C18 0.0243(9) 0.0257(9) 0.0282(9) 0.0019(7) 0.0054(7) 0.0092(7)
C19 0.0178(8) 0.0175(8) 0.0234(8) 0.0061(6) 0.0027(6) 0.0022(6)
C20 0.0246(9) 0.0219(8) 0.0247(9) 0.0066(7) -0.0004(7) -0.0004(7)
C21 0.0339(10) 0.0245(9) 0.0218(8) 0.0065(7) 0.0021(7) -0.0002(8)
C22 0.0289(9) 0.0184(8) 0.0289(9) 0.0093(7) 0.0084(7) 0.0046(7)
C23 0.0205(8) 0.0180(8) 0.0299(9) 0.0079(7) 0.0047(7) 0.0009(7)
C24 0.0197(8) 0.0168(8) 0.0233(8) 0.0046(6) 0.0009(6) 0.0022(6)
C25 0.0332(11) 0.0378(11) 0.0250(9) 0.0075(8) -0.0048(8) -0.0103(9)
C26 0.0378(11) 0.0306(10) 0.0313(10) 0.0102(8) 0.0125(8) 0.0021(9)
C27 0.0225(9) 0.0248(9) 0.0264(9) 0.0057(7) -0.0004(7) -0.0046(7)
C28 0.0163(7) 0.0161(7) 0.0214(8) 0.0062(6) 0.0035(6) 0.0016(6)
C29 0.0189(8) 0.0162(8) 0.0246(8) 0.0063(6) 0.0056(6) 0.0013(6)
C30 0.0219(8) 0.0211(8) 0.0305(9) 0.0097(7) 0.0077(7) 0.0066(7)
C31 0.0181(8) 0.0255(9) 0.0306(9) 0.0129(7) 0.0019(7) 0.0019(7)
C32 0.0222(8) 0.0237(9) 0.0222(8) 0.0071(7) -0.0004(7) -0.0009(7)
C33 0.0195(8) 0.0185(8) 0.0236(8) 0.0055(6) 0.0050(6) 0.0020(6)
C34 0.0287(9) 0.0183(8) 0.0268(9) 0.0034(7) 0.0051(7) 0.0048(7)
C35 0.0287(10) 0.0406(12) 0.0378(11) 0.0165(9) -0.0026(8) 0.0094(9)
C36 0.0321(10) 0.0258(9) 0.0235(9) 0.0013(7) 0.0030(7) 0.0086(8)
C37 0.0243(9) 0.0276(10) 0.0413(11) 0.0085(8) -0.0061(8) 0.0006(8)
C38 0.0272(10) 0.0400(12) 0.0407(12) 0.0019(9) 0.0036(9) -0.0114(9)
C39 0.0545(16) 0.0272(12) 0.102(2) 0.0169(14) 0.0107(16) -0.0096(11)
C40 0.0380(13) 0.0199(10) 0.114(2) 0.0151(13) 0.0011(14) 0.0002(10)
C41 0.0303(11) 0.0434(12) 0.0337(11) -0.0010(9) 0.0063(8) -0.0019(9)
C42 0.0452(13) 0.0527(14) 0.0313(11) 0.0114(10) 0.0124(9) 0.0073(11)
C43A 0.031(2) 0.051(3) 0.0297(19) 0.0122(17) 0.0092(15) -0.0081(18)
C44A 0.028(3) 0.052(3) 0.023(2) 0.010(2) 0.0015(18) -0.016(2)
C45 0.0282(10) 0.0377(11) 0.0295(10) 0.0059(8) 0.0066(8) 0.0059(8)
C46 0.0461(14) 0.0404(13) 0.0445(13) -0.0099(10) -0.0032(11) 0.0031(11)
C47 0.0278(10) 0.0321(11) 0.0493(13) 0.0113(9) -0.0045(9) -0.0091(9)
C48 0.0245(9) 0.0346(11) 0.0411(11) 0.0179(9) 0.0036(8) -0.0059(8)
Li1 0.0195(14) 0.0232(15) 0.0269(15) 0.0093(12) 0.0018(12) 0.0001(12)
Li2 0.0216(15) 0.0239(15) 0.0325(16) 0.0085(13) 0.0046(12) 0.0016(12)
C43B 0.031(3) 0.049(4) 0.060(4) 0.004(3) 0.021(3) -0.014(3)
C44B 0.037(5) 0.123(10) 0.033(4) 0.015(4) 0.015(3) -0.018(5)

loop_
_atom_type_symbol
_atom_type_description
_atom_type_scat_dispersion_real
_atom_type_scat_dispersion_imag
_atom_type_scat_source
C C 0.0033 0.0016 'International Tables Vol C Tables 4.2.6.8 and 6.1.1.4'
H H 0.0000 0.0000 'International Tables Vol C Tables 4.2.6.8 and 6.1.1.4'
Li Li -0.0003 0.0001 'International Tables Vol C Tables 4.2.6.8 and 6.1.1.4'
O O 0.0106 0.0060 'International Tables Vol C Tables 4.2.6.8 and 6.1.1.4'
P P 0.1023 0.0942 'International Tables Vol C Tables 4.2.6.8 and 6.1.1.4'

loop_
_geom_angle_atom_site_label_1
_geom_angle_atom_site_label_2
_geom_angle_atom_site_label_3
_geom_angle
_geom_angle_site_symmetry_1
_geom_angle_site_symmetry_3
_geom_angle_publ_flag
O1 P1 C1 103.08(7) . . ?
O1 P1 C10 108.73(7) . . ?
O1 P1 Li1 31.66(7) . . ?
C1 P1 Li1 123.82(8) . . ?
C10 P1 C1 100.32(7) . . ?
C10 P1 Li1 120.84(8) . . ?
O2 P2 C19 103.89(7) . . ?
O2 P2 C28 109.87(7) . . ?
O2 P2 Li1 36.11(7) . . ?
C19 P2 Li1 118.04(8) . . ?
C28 P2 C19 99.47(7) . . ?
C28 P2 Li1 132.07(8) . . ?
P1 O1 Li1 122.89(11) . . ?
P1 O1 Li2 149.30(13) . . ?
Li2 O1 Li1 82.52(14) . . ?
P2 O2 Li1 115.00(12) . . ?
P2 O2 Li2 133.32(12) . . ?
Li2 O2 Li1 81.82(14) . . ?
C37 O3 Li1 119.04(14) . . ?
C40 O3 C37 105.33(15) . . ?
C40 O3 Li1 133.12(17) . . ?
C41 O4 Li1 118.54(15) . . ?
C41 O4 C44B 109.2(4) . . ?
C44A O4 C41 108.7(3) . . ?
C44A O4 Li1 130.7(3) . . ?
C44B O4 Li1 121.1(4) . . ?
C45 O5 Li2 116.06(15) . . ?
C48 O5 C45 109.36(14) . . ?
C48 O5 Li2 133.58(15) . . ?
C2 C1 P1 117.71(12) . . ?
C2 C1 C6 117.87(15) . . ?
C6 C1 P1 124.14(12) . . ?
C1 C2 C7 122.76(16) . . ?
C3 C2 C1 120.09(15) . . ?
C3 C2 C7 117.15(15) . . ?
C2 C3 H3 118.9 . . ?
C4 C3 C2 122.23(16) . . ?
C4 C3 H3 118.9 . . ?
C3 C4 C5 117.51(16) . . ?
C3 C4 C8 122.30(17) . . ?
C5 C4 C8 120.19(17) . . ?
C4 C5 H5 118.9 . . ?
C6 C5 C4 122.26(16) . . ?
C6 C5 H5 118.9 . . ?
C1 C6 C9 122.78(15) . . ?
C5 C6 C1 120.03(15) . . ?
C5 C6 C9 117.19(15) . . ?
C2 C7 H7A 109.5 . . ?
C2 C7 H7B 109.5 . . ?
C2 C7 H7C 109.5 . . ?
H7A C7 H7B 109.5 . . ?
H7A C7 H7C 109.5 . . ?
H7B C7 H7C 109.5 . . ?
C4 C8 H8A 109.5 . . ?
C4 C8 H8B 109.5 . . ?
C4 C8 H8C 109.5 . . ?
H8A C8 H8B 109.5 . . ?
H8A C8 H8C 109.5 . . ?
H8B C8 H8C 109.5 . . ?
C6 C9 H9A 109.5 . . ?
C6 C9 H9B 109.5 . . ?
C6 C9 H9C 109.5 . . ?
H9A C9 H9B 109.5 . . ?
H9A C9 H9C 109.5 . . ?
H9B C9 H9C 109.5 . . ?
C11 C10 P1 115.38(12) . . ?
C11 C10 C15 117.79(15) . . ?
C15 C10 P1 126.60(12) . . ?
C10 C11 C16 121.61(15) . . ?
C12 C11 C10 120.49(15) . . ?
C12 C11 C16 117.90(14) . . ?
C11 C12 H12 119.0 . . ?
C13 C12 C11 122.08(15) . . ?
C13 C12 H12 119.0 . . ?
C12 C13 C17 121.42(16) . . ?
C14 C13 C12 117.10(16) . . ?
C14 C13 C17 121.46(16) . . ?
C13 C14 H14 118.6 . . ?
C13 C14 C15 122.87(16) . . ?
C15 C14 H14 118.6 . . ?
C10 C15 C18 124.32(15) . . ?
C14 C15 C10 119.48(15) . . ?
C14 C15 C18 116.19(15) . . ?
C11 C16 H16A 109.5 . . ?
C11 C16 H16B 109.5 . . ?
C11 C16 H16C 109.5 . . ?
H16A C16 H16B 109.5 . . ?
H16A C16 H16C 109.5 . . ?
H16B C16 H16C 109.5 . . ?
C13 C17 H17A 109.5 . . ?
C13 C17 H17B 109.5 . . ?
C13 C17 H17C 109.5 . . ?
H17A C17 H17B 109.5 . . ?
H17A C17 H17C 109.5 . . ?
H17B C17 H17C 109.5 . . ?
C15 C18 H18A 109.5 . . ?
C15 C18 H18B 109.5 . . ?
C15 C18 H18C 109.5 . . ?
H18A C18 H18B 109.5 . . ?
H18A C18 H18C 109.5 . . ?
H18B C18 H18C 109.5 . . ?
C20 C19 P2 116.70(13) . . ?
C20 C19 C24 117.99(15) . . ?
C24 C19 P2 125.31(13) . . ?
C19 C20 C25 122.33(16) . . ?
C21 C20 C19 119.97(16) . . ?
C21 C20 C25 117.69(16) . . ?
C20 C21 H21 118.8 . . ?
C22 C21 C20 122.36(17) . . ?
C22 C21 H21 118.8 . . ?
C21 C22 C23 117.49(16) . . ?
C21 C22 C26 121.53(17) . . ?
C23 C22 C26 120.97(17) . . ?
C22 C23 H23 119.0 . . ?
C22 C23 C24 121.93(16) . . ?
C24 C23 H23 119.0 . . ?
C19 C24 C27 122.68(15) . . ?
C23 C24 C19 120.13(16) . . ?
C23 C24 C27 117.18(15) . . ?
C20 C25 H25A 109.5 . . ?
C20 C25 H25B 109.5 . . ?
C20 C25 H25C 109.5 . . ?
H25A C25 H25B 109.5 . . ?
H25A C25 H25C 109.5 . . ?
H25B C25 H25C 109.5 . . ?
C22 C26 H26A 109.5 . . ?
C22 C26 H26B 109.5 . . ?
C22 C26 H26C 109.5 . . ?
H26A C26 H26B 109.5 . . ?
H26A C26 H26C 109.5 . . ?
H26B C26 H26C 109.5 . . ?
C24 C27 H27A 109.5 . . ?
C24 C27 H27B 109.5 . . ?
C24 C27 H27C 109.5 . . ?
H27A C27 H27B 109.5 . . ?
H27A C27 H27C 109.5 . . ?
H27B C27 H27C 109.5 . . ?
C29 C28 P2 114.59(12) . . ?
C33 C28 P2 127.19(12) . . ?
C33 C28 C29 117.97(15) . . ?
C28 C29 C34 122.17(15) . . ?
C30 C29 C28 119.96(16) . . ?
C30 C29 C34 117.87(15) . . ?
C29 C30 H30 118.8 . . ?
C31 C30 C29 122.30(16) . . ?
C31 C30 H30 118.8 . . ?
C30 C31 C32 117.48(16) . . ?
C30 C31 C35 121.46(17) . . ?
C32 C31 C35 121.06(17) . . ?
C31 C32 H32 118.8 . . ?
C31 C32 C33 122.33(16) . . ?
C33 C32 H32 118.8 . . ?
C28 C33 C36 123.96(15) . . ?
C32 C33 C28 119.78(15) . . ?
C32 C33 C36 116.24(15) . . ?
C29 C34 H34A 109.5 . . ?
C29 C34 H34B 109.5 . . ?
C29 C34 H34C 109.5 . . ?
H34A C34 H34B 109.5 . . ?
H34A C34 H34C 109.5 . . ?
H34B C34 H34C 109.5 . . ?
C31 C35 H35A 109.5 . . ?
C31 C35 H35B 109.5 . . ?
C31 C35 H35C 109.5 . . ?
H35A C35 H35B 109.5 . . ?
H35A C35 H35C 109.5 . . ?
H35B C35 H35C 109.5 . . ?
C33 C36 H36A 109.5 . . ?
C33 C36 H36B 109.5 . . ?
C33 C36 H36C 109.5 . . ?
H36A C36 H36B 109.5 . . ?
H36A C36 H36C 109.5 . . ?
H36B C36 H36C 109.5 . . ?
O3 C37 H37A 110.6 . . ?
O3 C37 H37B 110.6 . . ?
O3 C37 C38 105.84(16) . . ?
H37A C37 H37B 108.7 . . ?
C38 C37 H37A 110.6 . . ?
C38 C37 H37B 110.6 . . ?
C37 C38 H38A 111.0 . . ?
C37 C38 H38B 111.0 . . ?
H38A C38 H38B 109.0 . . ?
C39 C38 C37 103.61(17) . . ?
C39 C38 H38A 111.0 . . ?
C39 C38 H38B 111.0 . . ?
C38 C39 H39A 110.5 . . ?
C38 C39 H39B 110.5 . . ?
H39A C39 H39B 108.7 . . ?
C40 C39 C38 106.12(19) . . ?
C40 C39 H39A 110.5 . . ?
C40 C39 H39B 110.5 . . ?
O3 C40 C39 107.5(2) . . ?
O3 C40 H40A 110.2 . . ?
O3 C40 H40B 110.2 . . ?
C39 C40 H40A 110.2 . . ?
C39 C40 H40B 110.2 . . ?
H40A C40 H40B 108.5 . . ?
O4 C41 H41A 110.3 . . ?
O4 C41 H41B 110.3 . . ?
O4 C41 C42 107.04(17) . . ?
H41A C41 H41B 108.6 . . ?
C42 C41 H41A 110.3 . . ?
C42 C41 H41B 110.3 . . ?
C41 C42 H42A 111.2 . . ?
C41 C42 H42B 111.2 . . ?
C41 C42 H42C 111.1 . . ?
C41 C42 H42D 111.1 . . ?
C41 C42 C43B 103.2(2) . . ?
H42A C42 H42B 109.1 . . ?
H42C C42 H42D 109.1 . . ?
C43A C42 C41 102.9(2) . . ?
C43A C42 H42A 111.2 . . ?
C43A C42 H42B 111.2 . . ?
C43B C42 H42C 111.1 . . ?
C43B C42 H42D 111.1 . . ?
C42 C43A H43A 111.0 . . ?
C42 C43A H43B 111.0 . . ?
C42 C43A C44A 103.6(4) . . ?
H43A C43A H43B 109.0 . . ?
C44A C43A H43A 111.0 . . ?
C44A C43A H43B 111.0 . . ?
O4 C44A C43A 106.8(4) . . ?
O4 C44A H44A 110.4 . . ?
O4 C44A H44B 110.4 . . ?
C43A C44A H44A 110.4 . . ?
C43A C44A H44B 110.4 . . ?
H44A C44A H44B 108.6 . . ?
O5 C45 H45A 110.6 . . ?
O5 C45 H45B 110.6 . . ?
O5 C45 C46 105.52(16) . . ?
H45A C45 H45B 108.8 . . ?
C46 C45 H45A 110.6 . . ?
C46 C45 H45B 110.6 . . ?
C45 C46 H46A 111.1 . . ?
C45 C46 H46B 111.1 . . ?
H46A C46 H46B 109.0 . . ?
C47 C46 C45 103.43(17) . . ?
C47 C46 H46A 111.1 . . ?
C47 C46 H46B 111.1 . . ?
C46 C47 H47A 111.5 . . ?
C46 C47 H47B 111.5 . . ?
H47A C47 H47B 109.3 . . ?
C48 C47 C46 101.23(17) . . ?
C48 C47 H47A 111.5 . . ?
C48 C47 H47B 111.5 . . ?
O5 C48 C47 104.19(16) . . ?
O5 C48 H48A 110.9 . . ?
O5 C48 H48B 110.9 . . ?
C47 C48 H48A 110.9 . . ?
C47 C48 H48B 110.9 . . ?
H48A C48 H48B 108.9 . . ?
P2 Li1 P1 138.71(10) . . ?
O1 Li1 P1 25.45(6) . . ?
O1 Li1 P2 113.47(13) . . ?
O1 Li1 O2 94.82(14) . . ?
O1 Li1 O3 111.54(15) . . ?
O1 Li1 O4 112.01(16) . . ?
O1 Li1 Li2 47.10(10) . . ?
O2 Li1 P1 119.08(13) . . ?
O2 Li1 P2 28.89(6) . . ?
O2 Li1 O3 123.56(17) . . ?
O2 Li1 O4 110.43(15) . . ?
O2 Li1 Li2 47.75(10) . . ?
O3 Li1 P1 100.36(12) . . ?
O3 Li1 P2 95.23(12) . . ?
O3 Li1 O4 104.42(15) . . ?
O3 Li1 Li2 134.11(17) . . ?
O4 Li1 P1 94.41(11) . . ?
O4 Li1 P2 118.35(13) . . ?
O4 Li1 Li2 120.97(16) . . ?
Li2 Li1 P1 71.56(10) . . ?
Li2 Li1 P2 70.17(10) . . ?
O1 Li2 O2 100.77(15) . . ?
O1 Li2 O5 121.95(17) . . ?
O1 Li2 Li1 50.38(11) . . ?
O2 Li2 O5 123.97(18) . . ?
O2 Li2 Li1 50.43(11) . . ?
O5 Li2 Li1 147.03(18) . . ?
C42 C43B H43C 110.4 . . ?
C42 C43B H43D 110.4 . . ?
H43C C43B H43D 108.6 . . ?
C44B C43B C42 106.7(5) . . ?
C44B C43B H43C 110.4 . . ?
C44B C43B H43D 110.4 . . ?
O4 C44B H44C 109.9 . . ?
O4 C44B H44D 109.9 . . ?
C43B C44B O4 109.1(7) . . ?
C43B C44B H44C 109.9 . . ?
C43B C44B H44D 109.9 . . ?
H44C C44B H44D 108.3 . . ?

loop_
_geom_bond_atom_site_label_1
_geom_bond_atom_site_label_2
_geom_bond_distance
_geom_bond_site_symmetry_2
_geom_bond_publ_flag
P1 O1 1.5701(12) . ?
P1 C1 1.8805(17) . ?
P1 C10 1.8624(17) . ?
P1 Li1 3.069(3) . ?
P2 O2 1.5759(12) . ?
P2 C19 1.8733(17) . ?
P2 C28 1.8605(17) . ?
P2 Li1 2.957(3) . ?
O1 Li1 1.918(3) . ?
O1 Li2 1.824(3) . ?
O2 Li1 1.923(3) . ?
O2 Li2 1.847(3) . ?
O3 C37 1.435(2) . ?
O3 C40 1.428(2) . ?
O3 Li1 1.958(3) . ?
O4 C41 1.430(2) . ?
O4 C44A 1.421(7) . ?
O4 Li1 1.990(3) . ?
O4 C44B 1.447(10) . ?
O5 C45 1.446(2) . ?
O5 C48 1.436(2) . ?
O5 Li2 1.899(3) . ?
C1 C2 1.415(2) . ?
C1 C6 1.419(2) . ?
C2 C3 1.398(2) . ?
C2 C7 1.517(2) . ?
C3 H3 0.9500 . ?
C3 C4 1.387(3) . ?
C4 C5 1.395(2) . ?
C4 C8 1.506(3) . ?
C5 H5 0.9500 . ?
C5 C6 1.392(2) . ?
C6 C9 1.508(2) . ?
C7 H7A 0.9800 . ?
C7 H7B 0.9800 . ?
C7 H7C 0.9800 . ?
C8 H8A 0.9800 . ?
C8 H8B 0.9800 . ?
C8 H8C 0.9800 . ?
C9 H9A 0.9800 . ?
C9 H9B 0.9800 . ?
C9 H9C 0.9800 . ?
C10 C11 1.413(2) . ?
C10 C15 1.419(2) . ?
C11 C12 1.395(2) . ?
C11 C16 1.512(2) . ?
C12 H12 0.9500 . ?
C12 C13 1.392(2) . ?
C13 C14 1.391(2) . ?
C13 C17 1.509(2) . ?
C14 H14 0.9500 . ?
C14 C15 1.398(2) . ?
C15 C18 1.514(2) . ?
C16 H16A 0.9800 . ?
C16 H16B 0.9800 . ?
C16 H16C 0.9800 . ?
C17 H17A 0.9800 . ?
C17 H17B 0.9800 . ?
C17 H17C 0.9800 . ?
C18 H18A 0.9800 . ?
C18 H18B 0.9800 . ?
C18 H18C 0.9800 . ?
C19 C20 1.413(2) . ?
C19 C24 1.414(2) . ?
C20 C21 1.396(3) . ?
C20 C25 1.519(3) . ?
C21 H21 0.9500 . ?
C21 C22 1.388(3) . ?
C22 C23 1.393(3) . ?
C22 C26 1.510(2) . ?
C23 H23 0.9500 . ?
C23 C24 1.399(2) . ?
C24 C27 1.511(2) . ?
C25 H25A 0.9800 . ?
C25 H25B 0.9800 . ?
C25 H25C 0.9800 . ?
C26 H26A 0.9800 . ?
C26 H26B 0.9800 . ?
C26 H26C 0.9800 . ?
C27 H27A 0.9800 . ?
C27 H27B 0.9800 . ?
C27 H27C 0.9800 . ?
C28 C29 1.423(2) . ?
C28 C33 1.410(2) . ?
C29 C30 1.390(2) . ?
C29 C34 1.511(2) . ?
C30 H30 0.9500 . ?
C30 C31 1.388(3) . ?
C31 C32 1.391(2) . ?
C31 C35 1.507(2) . ?
C32 H32 0.9500 . ?
C32 C33 1.400(2) . ?
C33 C36 1.517(2) . ?
C34 H34A 0.9800 . ?
C34 H34B 0.9800 . ?
C34 H34C 0.9800 . ?
C35 H35A 0.9800 . ?
C35 H35B 0.9800 . ?
C35 H35C 0.9800 . ?
C36 H36A 0.9800 . ?
C36 H36B 0.9800 . ?
C36 H36C 0.9800 . ?
C37 H37A 0.9900 . ?
C37 H37B 0.9900 . ?
C37 C38 1.519(3) . ?
C38 H38A 0.9900 . ?
C38 H38B 0.9900 . ?
C38 C39 1.515(3) . ?
C39 H39A 0.9900 . ?
C39 H39B 0.9900 . ?
C39 C40 1.451(3) . ?
C40 H40A 0.9900 . ?
C40 H40B 0.9900 . ?
C41 H41A 0.9900 . ?
C41 H41B 0.9900 . ?
C41 C42 1.520(3) . ?
C42 H42A 0.9900 . ?
C42 H42B 0.9900 . ?
C42 H42C 0.9900 . ?
C42 H42D 0.9900 . ?
C42 C43A 1.477(5) . ?
C42 C43B 1.531(6) . ?
C43A H43A 0.9900 . ?
C43A H43B 0.9900 . ?
C43A C44A 1.495(7) . ?
C44A H44A 0.9900 . ?
C44A H44B 0.9900 . ?
C45 H45A 0.9900 . ?
C45 H45B 0.9900 . ?
C45 C46 1.523(3) . ?
C46 H46A 0.9900 . ?
C46 H46B 0.9900 . ?
C46 C47 1.516(3) . ?
C47 H47A 0.9900 . ?
C47 H47B 0.9900 . ?
C47 C48 1.505(3) . ?
C48 H48A 0.9900 . ?
C48 H48B 0.9900 . ?
C43B H43C 0.9900 . ?
C43B H43D 0.9900 . ?
C43B C44B 1.441(10) . ?
C44B H44C 0.9900 . ?
C44B H44D 0.9900 . ?

loop_
_geom_torsion_atom_site_label_1
_geom_torsion_atom_site_label_2
_geom_torsion_atom_site_label_3
_geom_torsion_atom_site_label_4
_geom_torsion
_geom_torsion_site_symmetry_1
_geom_torsion_site_symmetry_2
_geom_torsion_site_symmetry_3
_geom_torsion_site_symmetry_4
_geom_torsion_publ_flag
P1 O1 Li2 O2 150.35(17) . . . . ?
P1 O1 Li2 O5 8.3(4) . . . . ?
P1 O1 Li2 Li1 148.4(3) . . . . ?
P1 C1 C2 C3 173.25(12) . . . . ?
P1 C1 C2 C7 -7.4(2) . . . . ?
P1 C1 C6 C5 -172.66(13) . . . . ?
P1 C1 C6 C9 7.7(2) . . . . ?
P1 C10 C11 C12 -179.46(12) . . . . ?
P1 C10 C11 C16 -0.2(2) . . . . ?
P1 C10 C15 C14 178.80(13) . . . . ?
P1 C10 C15 C18 -2.0(2) . . . . ?
P2 O2 Li2 O1 114.86(15) . . . . ?
P2 O2 Li2 O5 -104.1(2) . . . . ?
P2 O2 Li2 Li1 116.83(17) . . . . ?
P2 C19 C20 C21 -177.18(13) . . . . ?
P2 C19 C20 C25 2.3(2) . . . . ?
P2 C19 C24 C23 177.87(13) . . . . ?
P2 C19 C24 C27 -1.2(2) . . . . ?
P2 C28 C29 C30 -179.66(13) . . . . ?
P2 C28 C29 C34 0.9(2) . . . . ?
P2 C28 C33 C32 176.79(13) . . . . ?
P2 C28 C33 C36 -5.0(3) . . . . ?
O1 P1 C1 C2 -112.89(13) . . . . ?
O1 P1 C1 C6 60.75(15) . . . . ?
O1 P1 C10 C11 -175.37(11) . . . . ?
O1 P1 C10 C15 10.21(16) . . . . ?
O2 P2 C19 C20 -111.44(13) . . . . ?
O2 P2 C19 C24 67.98(15) . . . . ?
O2 P2 C28 C29 -176.57(11) . . . . ?
O2 P2 C28 C33 9.31(17) . . . . ?
O3 C37 C38 C39 -19.8(2) . . . . ?
O4 C41 C42 C43A 23.7(3) . . . . ?
O4 C41 C42 C43B -21.4(4) . . . . ?
O5 C45 C46 C47 -20.6(2) . . . . ?
C1 P1 O1 Li1 135.39(14) . . . . ?
C1 P1 O1 Li2 -6.4(3) . . . . ?
C1 P1 C10 C11 -67.63(13) . . . . ?
C1 P1 C10 C15 117.95(15) . . . . ?
C1 C2 C3 C4 0.2(3) . . . . ?
C2 C1 C6 C5 1.0(2) . . . . ?
C2 C1 C6 C9 -178.71(15) . . . . ?
C2 C3 C4 C5 0.1(2) . . . . ?
C2 C3 C4 C8 179.74(17) . . . . ?
C3 C4 C5 C6 0.1(3) . . . . ?
C4 C5 C6 C1 -0.6(3) . . . . ?
C4 C5 C6 C9 179.07(16) . . . . ?
C6 C1 C2 C3 -0.8(2) . . . . ?
C6 C1 C2 C7 178.60(16) . . . . ?
C7 C2 C3 C4 -179.17(16) . . . . ?
C8 C4 C5 C6 -179.57(17) . . . . ?
C10 P1 O1 Li1 -118.77(14) . . . . ?
C10 P1 O1 Li2 99.5(3) . . . . ?
C10 P1 C1 C2 134.94(13) . . . . ?
C10 P1 C1 C6 -51.43(15) . . . . ?
C10 C11 C12 C13 1.2(3) . . . . ?
C11 C10 C15 C14 4.5(2) . . . . ?
C11 C10 C15 C18 -176.29(16) . . . . ?
C11 C12 C13 C14 2.1(3) . . . . ?
C11 C12 C13 C17 -179.60(17) . . . . ?
C12 C13 C14 C15 -2.1(3) . . . . ?
C13 C14 C15 C10 -1.2(3) . . . . ?
C13 C14 C15 C18 179.51(16) . . . . ?
C15 C10 C11 C12 -4.5(2) . . . . ?
C15 C10 C11 C16 174.75(15) . . . . ?
C16 C11 C12 C13 -178.09(16) . . . . ?
C17 C13 C14 C15 179.61(17) . . . . ?
C19 P2 O2 Li1 118.85(13) . . . . ?
C19 P2 O2 Li2 15.91(18) . . . . ?
C19 P2 C28 C29 -67.96(13) . . . . ?
C19 P2 C28 C33 117.92(15) . . . . ?
C19 C20 C21 C22 -0.9(3) . . . . ?
C20 C19 C24 C23 -2.7(2) . . . . ?
C20 C19 C24 C27 178.23(16) . . . . ?
C20 C21 C22 C23 -2.3(3) . . . . ?
C20 C21 C22 C26 177.11(17) . . . . ?
C21 C22 C23 C24 3.0(3) . . . . ?
C22 C23 C24 C19 -0.5(3) . . . . ?
C22 C23 C24 C27 178.64(16) . . . . ?
C24 C19 C20 C21 3.4(2) . . . . ?
C24 C19 C20 C25 -177.19(16) . . . . ?
C25 C20 C21 C22 179.67(17) . . . . ?
C26 C22 C23 C24 -176.46(16) . . . . ?
C28 P2 O2 Li1 -135.51(12) . . . . ?
C28 P2 O2 Li2 121.55(17) . . . . ?
C28 P2 C19 C20 135.21(13) . . . . ?
C28 P2 C19 C24 -45.37(15) . . . . ?
C28 C29 C30 C31 3.3(3) . . . . ?
C29 C28 C33 C32 2.8(2) . . . . ?
C29 C28 C33 C36 -178.97(16) . . . . ?
C29 C30 C31 C32 0.7(3) . . . . ?
C29 C30 C31 C35 -179.64(17) . . . . ?
C30 C31 C32 C33 -2.9(3) . . . . ?
C31 C32 C33 C28 1.1(3) . . . . ?
C31 C32 C33 C36 -177.23(17) . . . . ?
C33 C28 C29 C30 -5.0(2) . . . . ?
C33 C28 C29 C34 175.58(16) . . . . ?
C34 C29 C30 C31 -177.25(16) . . . . ?
C35 C31 C32 C33 177.44(17) . . . . ?
C37 O3 C40 C39 -34.0(3) . . . . ?
C37 C38 C39 C40 -0.4(3) . . . . ?
C38 C39 C40 O3 20.7(3) . . . . ?
C40 O3 C37 C38 33.1(2) . . . . ?
C41 O4 C44A C43A -15.8(5) . . . . ?
C41 O4 C44B C43B -3.4(9) . . . . ?
C41 C42 C43A C44A -32.2(4) . . . . ?
C41 C42 C43B C44B 19.3(7) . . . . ?
C42 C43A C44A O4 30.6(6) . . . . ?
C42 C43B C44B O4 -10.5(9) . . . . ?
C44A O4 C41 C42 -5.0(4) . . . . ?
C45 O5 C48 C47 27.9(2) . . . . ?
C45 O5 Li2 O1 64.4(2) . . . . ?
C45 O5 Li2 O2 -68.9(2) . . . . ?
C45 O5 Li2 Li1 -0.8(4) . . . . ?
C45 C46 C47 C48 36.4(2) . . . . ?
C46 C47 C48 O5 -39.6(2) . . . . ?
C48 O5 C45 C46 -4.3(2) . . . . ?
C48 O5 Li2 O1 -128.5(2) . . . . ?
C48 O5 Li2 O2 98.2(3) . . . . ?
C48 O5 Li2 Li1 166.3(3) . . . . ?
Li1 P1 O1 Li2 -141.7(3) . . . . ?
Li1 P1 C1 C2 -86.54(15) . . . . ?
Li1 P1 C1 C6 87.09(16) . . . . ?
Li1 P1 C10 C11 152.22(12) . . . . ?
Li1 P1 C10 C15 -22.19(18) . . . . ?
Li1 P2 O2 Li2 -102.9(2) . . . . ?
Li1 P2 C19 C20 -75.65(15) . . . . ?
Li1 P2 C19 C24 103.77(15) . . . . ?
Li1 P2 C28 C29 149.62(12) . . . . ?
Li1 P2 C28 C33 -24.5(2) . . . . ?
Li1 O1 Li2 O2 1.98(15) . . . . ?
Li1 O1 Li2 O5 -140.1(2) . . . . ?
Li1 O2 Li2 O1 -1.97(15) . . . . ?
Li1 O2 Li2 O5 139.1(2) . . . . ?
Li1 O3 C37 C38 -131.26(17) . . . . ?
Li1 O3 C40 C39 127.2(2) . . . . ?
Li1 O4 C41 C42 160.24(17) . . . . ?
Li1 O4 C44A C43A -178.6(3) . . . . ?
Li1 O4 C44B C43B -146.6(5) . . . . ?
Li2 O5 C45 C46 165.79(17) . . . . ?
Li2 O5 C48 C47 -139.8(2) . . . . ?
C44B O4 C41 C42 16.0(6) . . . . ?
